data_4067136
loop_
_publ_author_name
'Wolstenholme, David J.'
'Traboulsee, Kyle T.'
'Decken, Andreas'
'McGrady, G. Sean'

_publ_section_title
;
 Structure and Bonding of Titanocene Amidoborane Complexes: A Common
 Bonding Motif with Their \b-Agostic Organometallic Counterparts
;
_journal_issue 22
_journal_name_full Organometallics
_journal_page_first 5769
_journal_paper_doi 10.1021/om100848c
_journal_volume 29
_journal_year 2010
_chemical_formula_moiety 'C10 H15 B N Ti'
_chemical_formula_sum 'C10 H15 B N Ti'
_chemical_formula_weight 207.94
_space_group_IT_number 61
_symmetry_cell_setting orthorhombic
_symmetry_Int_Tables_number 61
_symmetry_space_group_name_Hall '-P 2ac 2ab'
_symmetry_space_group_name_H-M 'P b c a'
_atom_sites_solution_hydrogens difmap
_atom_sites_solution_primary direct
_atom_sites_solution_secondary difmap
_audit_creation_method SHELXL-97
_cell_angle_alpha 90.00
_cell_angle_beta 90.00
_cell_angle_gamma 90.00
_cell_formula_units_Z 8
_cell_length_a 9.4046(11)
_cell_length_b 9.6243(11)
_cell_length_c 22.776(3)
_cell_measurement_reflns_used 3891
_cell_measurement_temperature 198(1)
_cell_measurement_theta_max 27.2365
_cell_measurement_theta_min 3.155
_cell_volume 2061.5(4)
_computing_cell_refinement 'Bruker SMART'
_computing_data_collection 'Bruker SMART'
_computing_data_reduction 'Bruker SAINT'
_computing_molecular_graphics 'Bruker SHELXTL (Sheldrick, 2008)'
_computing_publication_material 'Bruker SHELXTL (Sheldrick, 2008)'
_computing_structure_refinement 'SHELXL-97 (Sheldrick, 2008)'
_computing_structure_solution 'SHELXS-97 (Sheldrick, 2008)'
_diffrn_ambient_temperature 198(1)
_diffrn_measured_fraction_theta_full 0.999
_diffrn_measured_fraction_theta_max 0.973
_diffrn_measurement_device_type 'Bruker AXS SMART1000/P4'
_diffrn_measurement_method '\f and \w scans'
_diffrn_radiation_monochromator graphite
_diffrn_radiation_probe x-ray
_diffrn_radiation_type MoK\a
_diffrn_radiation_wavelength 0.71073
_diffrn_reflns_av_R_equivalents 0.0612
_diffrn_reflns_av_sigmaI/netI 0.0578
_diffrn_reflns_limit_h_max 12
_diffrn_reflns_limit_h_min -10
_diffrn_reflns_limit_k_max 12
_diffrn_reflns_limit_k_min -12
_diffrn_reflns_limit_l_max 29
_diffrn_reflns_limit_l_min -28
_diffrn_reflns_number 13124
_diffrn_reflns_theta_full 25.00
_diffrn_reflns_theta_max 27.49
_diffrn_reflns_theta_min 1.79
_diffrn_source 'fine-focus sealed tube'
_diffrn_source_type K760
_diffrn_standards_decay_% 0
_diffrn_standards_interval_count 0
_diffrn_standards_interval_time 0
_diffrn_standards_number 0
_exptl_absorpt_coefficient_mu 0.780
_exptl_absorpt_correction_T_max 0.9620
_exptl_absorpt_correction_T_min 0.8596
_exptl_absorpt_correction_type multi-scan
_exptl_absorpt_process_details 'SADABS (Sheldrick, 2008)'
_exptl_crystal_colour 'pale green'
_exptl_crystal_density_diffrn 1.340
_exptl_crystal_density_method 'not measured'
_exptl_crystal_description Plate
_exptl_crystal_F_000 872
_exptl_crystal_recrystallization_method Toluene
_exptl_crystal_size_max 0.20
_exptl_crystal_size_mid 0.15
_exptl_crystal_size_min 0.05
_refine_diff_density_max 0.304
_refine_diff_density_min -0.330
_refine_diff_density_rms 0.070
_refine_ls_extinction_method none
_refine_ls_goodness_of_fit_ref 1.190
_refine_ls_hydrogen_treatment refall
_refine_ls_matrix_type full
_refine_ls_number_parameters 178
_refine_ls_number_reflns 2310
_refine_ls_number_restraints 0
_refine_ls_restrained_S_all 1.190
_refine_ls_R_factor_all 0.1053
_refine_ls_R_factor_gt 0.0420
_refine_ls_shift/su_max 0.000
_refine_ls_shift/su_mean 0.000
_refine_ls_structure_factor_coef Fsqd
_refine_ls_weighting_details 'calc w=1/[\s^2^(Fo^2^)+(0.0155P)^2^+2.2422P] where P=(Fo^2^+2Fc^2^)/3'
_refine_ls_weighting_scheme calc
_refine_ls_wR_factor_gt 0.0742
_refine_ls_wR_factor_ref 0.0981
_reflns_number_gt 1259
_reflns_number_total 2310
_reflns_threshold_expression 'I > 2\s(I)'
_cod_data_source_file om100848c_si_001.cif
_cod_data_source_block sg100676
_cod_database_code 4067136

loop_
_symmetry_equiv_pos_as_xyz
'x, y, z'
'-x+1/2, -y, z+1/2'
'-x, y+1/2, -z+1/2'
'x+1/2, -y+1/2, -z'
'-x, -y, -z'
'x-1/2, y, -z-1/2'
'x, -y-1/2, z-1/2'
'-x-1/2, y-1/2, z'

loop_
_atom_site_label
_atom_site_type_symbol
_atom_site_fract_x
_atom_site_fract_y
_atom_site_fract_z
_atom_site_U_iso_or_equiv
_atom_site_adp_type
_atom_site_occupancy
_atom_site_symmetry_multiplicity
_atom_site_calc_flag
Ti1 Ti 0.99663(6) 0.80350(6) 0.13069(2) 0.02584(16) Uani 1 1 d
C2 C 1.2331(4) 0.8731(4) 0.11555(19) 0.0405(10) Uani 1 1 d
C5 C 1.0715(4) 1.0369(4) 0.14042(17) 0.0331(9) Uani 1 1 d
C4 C 1.0575(4) 1.0114(4) 0.08059(17) 0.0359(9) Uani 1 1 d
C3 C 1.1577(4) 0.9105(4) 0.06532(19) 0.0417(10) Uani 1 1 d
C1 C 1.1807(4) 0.9525(4) 0.16194(18) 0.0346(9) Uani 1 1 d
C6 C 0.7587(4) 0.7405(4) 0.1090(2) 0.0504(12) Uani 1 1 d
C7 C 0.8294(4) 0.6205(4) 0.1273(2) 0.0496(11) Uani 1 1 d
C9 C 0.9239(6) 0.6967(7) 0.0423(2) 0.0633(14) Uani 1 1 d
C8 C 0.9354(5) 0.5932(5) 0.0851(3) 0.0636(16) Uani 1 1 d
C10 C 0.8169(5) 0.7875(5) 0.0579(2) 0.0579(13) Uani 1 1 d
N1 N 1.0603(3) 0.6949(4) 0.20903(14) 0.0336(7) Uani 1 1 d
B1 B 0.9515(4) 0.7890(5) 0.2396(2) 0.0361(10) Uani 1 1 d
H2 H 1.301(4) 0.813(4) 0.1166(15) 0.043(11) Uiso 1 1 d
H3 H 1.167(3) 0.876(4) 0.0313(15) 0.029(10) Uiso 1 1 d
H4 H 0.992(3) 1.053(3) 0.0564(14) 0.033(9) Uiso 1 1 d
H6 H 0.686(4) 0.782(4) 0.1313(17) 0.064(14) Uiso 1 1 d
H5 H 1.019(4) 1.099(4) 0.1616(15) 0.047(11) Uiso 1 1 d
H1 H 1.210(4) 0.948(4) 0.2007(16) 0.043(11) Uiso 1 1 d
H8 H 0.989(4) 0.532(5) 0.0846(18) 0.060(14) Uiso 1 1 d
H10 H 0.781(5) 0.864(5) 0.036(2) 0.085(17) Uiso 1 1 d
H7 H 0.809(4) 0.575(4) 0.1626(17) 0.059(14) Uiso 1 1 d
H9 H 0.976(5) 0.703(6) 0.014(2) 0.075(18) Uiso 1 1 d
H11 H 0.900(3) 0.863(3) 0.2021(13) 0.027(9) Uiso 1 1 d
H15 H 1.152(4) 0.703(4) 0.2196(14) 0.034(9) Uiso 1 1 d
H13 H 1.001(4) 0.863(4) 0.2723(14) 0.047(10) Uiso 1 1 d
H14 H 1.045(3) 0.613(4) 0.2101(15) 0.027(11) Uiso 1 1 d
H12 H 0.858(3) 0.734(3) 0.2567(15) 0.043(10) Uiso 1 1 d

loop_
_atom_site_aniso_label
_atom_site_aniso_U_11
_atom_site_aniso_U_22
_atom_site_aniso_U_33
_atom_site_aniso_U_23
_atom_site_aniso_U_13
_atom_site_aniso_U_12
Ti1 0.0238(2) 0.0228(3) 0.0310(3) -0.0023(3) -0.0016(3) -0.0015(3)
C2 0.0231(17) 0.035(2) 0.063(3) 0.008(2) 0.0047(19) -0.0006(17)
C5 0.0397(19) 0.0225(19) 0.037(2) -0.0018(17) 0.0037(18) -0.0053(16)
C4 0.040(2) 0.035(2) 0.032(2) 0.0093(18) -0.0024(18) -0.0022(19)
C3 0.048(2) 0.043(3) 0.034(2) -0.005(2) 0.014(2) -0.007(2)
C1 0.0374(19) 0.032(2) 0.034(2) 0.0054(19) -0.0094(18) -0.0166(17)
C6 0.0300(19) 0.036(2) 0.085(4) -0.014(2) -0.013(2) -0.0077(19)
C7 0.043(2) 0.038(2) 0.068(3) 0.003(3) -0.011(3) -0.020(2)
C9 0.059(3) 0.076(4) 0.054(3) -0.026(3) -0.011(3) -0.018(3)
C8 0.048(3) 0.034(3) 0.109(5) -0.034(3) -0.029(3) 0.008(2)
C10 0.049(3) 0.053(3) 0.072(4) -0.003(3) -0.030(3) -0.010(3)
N1 0.0273(14) 0.0260(18) 0.048(2) 0.0093(17) 0.0006(14) 0.0012(16)
B1 0.0337(19) 0.035(2) 0.039(3) 0.008(2) 0.0075(18) 0.004(2)

loop_
_atom_type_symbol
_atom_type_description
_atom_type_scat_dispersion_real
_atom_type_scat_dispersion_imag
_atom_type_scat_source
B B 0.0013 0.0007 'International Tables Vol C Tables 4.2.6.8 and 6.1.1.4'
H H 0.0000 0.0000 'International Tables Vol C Tables 4.2.6.8 and 6.1.1.4'
N N 0.0061 0.0033 'International Tables Vol C Tables 4.2.6.8 and 6.1.1.4'
Ti Ti 0.2776 0.4457 'International Tables Vol C Tables 4.2.6.8 and 6.1.1.4'
C C 0.0033 0.0016 'International Tables Vol C Tables 4.2.6.8 and 6.1.1.4'

loop_
_geom_angle_atom_site_label_1
_geom_angle_atom_site_label_2
_geom_angle_atom_site_label_3
_geom_angle
N1 Ti1 C8 90.93(18)
N1 Ti1 C2 89.83(13)
C8 Ti1 C2 114.44(17)
N1 Ti1 C1 80.84(14)
C8 Ti1 C1 146.96(16)
C2 Ti1 C1 34.45(13)
N1 Ti1 C3 123.80(14)
C8 Ti1 C3 104.77(19)
C2 Ti1 C3 34.42(14)
C1 Ti1 C3 56.91(15)
N1 Ti1 C9 125.16(19)
C8 Ti1 C9 34.56(19)
C2 Ti1 C9 105.85(18)
C1 Ti1 C9 137.27(18)
C3 Ti1 C9 80.67(18)
N1 Ti1 C7 81.38(15)
C8 Ti1 C7 34.82(17)
C2 Ti1 C7 146.98(16)
C1 Ti1 C7 162.16(16)
C3 Ti1 C7 137.05(17)
C9 Ti1 C7 56.98(19)
N1 Ti1 C5 107.50(13)
C8 Ti1 C5 159.07(19)
C2 Ti1 C5 57.35(14)
C1 Ti1 C5 34.44(12)
C3 Ti1 C5 56.87(14)
C9 Ti1 C5 125.42(19)
C7 Ti1 C5 155.45(15)
N1 Ti1 C6 108.13(16)
C8 Ti1 C6 57.00(16)
C2 Ti1 C6 159.45(17)
C1 Ti1 C6 155.72(15)
C3 Ti1 C6 125.85(17)
C9 Ti1 C6 55.78(18)
C7 Ti1 C6 34.33(14)
C5 Ti1 C6 122.93(14)
N1 Ti1 C10 138.22(16)
C8 Ti1 C10 57.31(18)
C2 Ti1 C10 126.20(17)
C1 Ti1 C10 140.68(16)
C3 Ti1 C10 92.56(17)
C9 Ti1 C10 33.88(17)
C7 Ti1 C10 56.95(18)
C5 Ti1 C10 109.84(16)
C6 Ti1 C10 33.40(16)
N1 Ti1 C4 137.78(14)
C8 Ti1 C4 125.01(19)
C2 Ti1 C4 57.33(14)
C1 Ti1 C4 57.00(14)
C3 Ti1 C4 34.31(13)
C9 Ti1 C4 91.54(19)
C7 Ti1 C4 140.67(15)
C5 Ti1 C4 34.14(12)
C6 Ti1 C4 110.06(15)
C10 Ti1 C4 83.73(16)
N1 Ti1 B1 37.28(13)
C8 Ti1 B1 110.3(2)
C2 Ti1 B1 108.66(15)
C1 Ti1 B1 81.97(15)
C3 Ti1 B1 138.85(15)
C9 Ti1 B1 140.01(19)
C7 Ti1 B1 83.03(17)
C5 Ti1 B1 90.60(14)
C6 Ti1 B1 91.84(17)
C10 Ti1 B1 124.34(17)
C4 Ti1 B1 124.09(15)
N1 Ti1 H11 65.2(9)
C8 Ti1 H11 120.4(9)
C2 Ti1 H11 118.8(8)
C1 Ti1 H11 85.1(8)
C3 Ti1 H11 134.4(9)
C9 Ti1 H11 134.6(9)
C7 Ti1 H11 86.2(9)
C5 Ti1 H11 77.5(9)
C6 Ti1 H11 78.9(8)
C10 Ti1 H11 105.6(9)
C4 Ti1 H11 105.6(9)
B1 Ti1 H11 27.9(9)
C3 C2 C1 107.5(4)
C3 C2 Ti1 73.3(2)
C1 C2 Ti1 73.2(2)
C3 C2 H2 125(2)
C1 C2 H2 128(2)
Ti1 C2 H2 120(2)
C4 C5 C1 108.1(4)
C4 C5 Ti1 73.3(2)
C1 C5 Ti1 72.5(2)
C4 C5 H5 126(2)
C1 C5 H5 126(2)
Ti1 C5 H5 121(2)
C5 C4 C3 107.6(4)
C5 C4 Ti1 72.6(2)
C3 C4 Ti1 72.3(2)
C5 C4 H4 125(2)
C3 C4 H4 127(2)
Ti1 C4 H4 120(2)
C2 C3 C4 108.6(4)
C2 C3 Ti1 72.3(2)
C4 C3 Ti1 73.4(2)
C2 C3 H3 127(2)
C4 C3 H3 125(2)
Ti1 C3 H3 118(2)
C2 C1 C5 108.2(4)
C2 C1 Ti1 72.4(2)
C5 C1 Ti1 73.1(2)
C2 C1 H1 126(2)
C5 C1 H1 125(2)
Ti1 C1 H1 118(2)
C10 C6 C7 109.8(5)
C10 C6 Ti1 73.4(2)
C7 C6 Ti1 72.5(2)
C10 C6 H6 128(3)
C7 C6 H6 123(3)
Ti1 C6 H6 118(2)
C6 C7 C8 106.7(5)
C6 C7 Ti1 73.1(2)
C8 C7 Ti1 72.0(2)
C6 C7 H7 123(3)
C8 C7 H7 130(3)
Ti1 C7 H7 117(3)
C10 C9 C8 109.1(5)
C10 C9 Ti1 73.5(3)
C8 C9 Ti1 72.1(3)
C10 C9 H9 127(4)
C8 C9 H9 124(4)
Ti1 C9 H9 118(4)
C9 C8 C7 106.8(5)
C9 C8 Ti1 73.3(3)
C7 C8 Ti1 73.2(2)
C9 C8 H8 125(3)
C7 C8 H8 128(3)
Ti1 C8 H8 120(3)
C6 C10 C9 107.6(5)
C6 C10 Ti1 73.2(3)
C9 C10 Ti1 72.6(3)
C6 C10 H10 124(3)
C9 C10 H10 128(3)
Ti1 C10 H10 124(3)
B1 N1 Ti1 84.5(2)
B1 N1 H15 118(2)
Ti1 N1 H15 117(2)
B1 N1 H14 117(2)
Ti1 N1 H14 117(2)
H15 N1 H14 104(3)
N1 B1 Ti1 58.23(18)
N1 B1 H11 107.1(14)
Ti1 B1 H11 48.9(14)
N1 B1 H13 113.1(17)
Ti1 B1 H13 122.8(17)
H11 B1 H13 105(2)
N1 B1 H12 114.3(18)
Ti1 B1 H12 120.8(18)
H11 B1 H12 102(2)
H13 B1 H12 114(2)

loop_
_geom_bond_atom_site_label_1
_geom_bond_atom_site_label_2
_geom_bond_distance
Ti1 N1 2.153(3)
Ti1 C8 2.346(4)
Ti1 C2 2.348(3)
Ti1 C1 2.358(3)
Ti1 C3 2.360(4)
Ti1 C9 2.362(5)
Ti1 C7 2.363(4)
Ti1 C5 2.365(4)
Ti1 C6 2.371(4)
Ti1 C10 2.373(4)
Ti1 C4 2.373(4)
Ti1 B1 2.520(4)
Ti1 H11 1.95(3)
C2 C3 1.393(6)
C2 C1 1.394(5)
C2 H2 0.86(4)
C5 C4 1.391(5)
C5 C1 1.398(5)
C5 H5 0.91(4)
C4 C3 1.396(5)
C4 H4 0.91(3)
C3 H3 0.85(3)
C1 H1 0.92(4)
C6 C10 1.363(6)
C6 C7 1.397(6)
C6 H6 0.94(4)
C7 C8 1.409(7)
C7 H7 0.93(4)
C9 C10 1.380(7)
C9 C8 1.399(7)
C9 H9 0.80(4)
C8 H8 0.78(4)
C10 H10 0.95(5)
N1 B1 1.534(5)
N1 H15 0.90(3)
N1 H14 0.80(3)
B1 H11 1.21(3)
B1 H13 1.13(3)
B1 H12 1.09(3)
